data_1542539
loop_
_publ_author_name
'Liao, Yuting'
'Liu, Xiaohua'
'Zhang, Yu'
'Xu, Yali'
'Xia, Yong'
'Lin, Lili'
'Feng, Xiaoming'

_publ_section_title
;
 Asymmetric [3 + 2] cycloaddition of donor--acceptor aziridines with
 aldehydes via carbon--carbon bond cleavage
;
_journal_issue 6
_journal_name_full 'Chem. Sci.'
_journal_page_first 3775
_journal_paper_doi 10.1039/C5SC04151A
_journal_volume 7
_journal_year 2016
_chemical_absolute_configuration rmad
_chemical_formula_moiety 'C26 H27 N O7 S'
_chemical_formula_sum 'C26 H27 N O7 S'
_chemical_formula_weight 497.54
_space_group_crystal_system monoclinic
_space_group_IT_number 4
_space_group_name_Hall 'P 2yb'
_space_group_name_H-M_alt 'P 1 21 1'
_symmetry_space_group_name_Hall 'P 2yb'
_symmetry_space_group_name_H-M 'P 1 21 1'
_atom_sites_solution_hydrogens geom
_atom_sites_solution_primary direct
_audit_block_doi 10.5517/cc14h0l7
_audit_creation_date 2015-03-03
_audit_creation_method
;
Olex2 1.2
(compiled 2015.01.26 svn.r3150 for OlexSys, GUI svn.r4998)
;
_audit_update_record
;
2015-03-31 deposited with the CCDC.
2016-02-23 downloaded from the CCDC.
;
_cell_angle_alpha 90
_cell_angle_beta 94.1026(19)
_cell_angle_gamma 90
_cell_formula_units_Z 2
_cell_length_a 11.1671(2)
_cell_length_b 7.62443(14)
_cell_length_c 14.6056(3)
_cell_measurement_reflns_used 7524
_cell_measurement_temperature 293
_cell_measurement_theta_max 72.5730
_cell_measurement_theta_min 4.8260
_cell_volume 1240.37(4)
_computing_cell_refinement
;
CrysAlisPro, Agilent Technologies,
Version 1.171.37.33 (release 27-03-2014 CrysAlis171 .NET)
(compiled Mar 27 2014,17:12:48)
;
_computing_data_collection
;
CrysAlisPro, Agilent Technologies,
Version 1.171.37.33 (release 27-03-2014 CrysAlis171 .NET)
(compiled Mar 27 2014,17:12:48)
;
_computing_data_reduction
;
CrysAlisPro, Agilent Technologies,
Version 1.171.37.33 (release 27-03-2014 CrysAlis171 .NET)
(compiled Mar 27 2014,17:12:48)
;
_computing_molecular_graphics 'Olex2 (Dolomanov et al., 2009)'
_computing_publication_material 'Olex2 (Dolomanov et al., 2009)'
_computing_structure_refinement 'ShelXL (Sheldrick, 2008)'
_computing_structure_solution 'ShelXT (Sheldrick, 2015)'
_diffrn_ambient_temperature 293
_diffrn_detector 'CCD plate'
_diffrn_detector_area_resol_mean 15.9595
_diffrn_detector_type EosS2
_diffrn_measured_fraction_theta_full 0.999
_diffrn_measured_fraction_theta_max 0.999
_diffrn_measurement_details
;
  1 omega  -35.00   66.00   1.0000    1.0000
omega____ theta____ kappa____ phi______ frames
    -       36.2921  -19.0000  -90.0000 101

  2 omega  -31.00   63.00   1.0000    1.0000
omega____ theta____ kappa____ phi______ frames
    -       36.2921  -77.0000  120.0000 94

  3 omega   10.00  104.00   1.0000    1.0000
omega____ theta____ kappa____ phi______ frames
    -       36.2921   77.0000 -120.0000 94

  4 omega   20.00  104.00   1.0000    1.0000
omega____ theta____ kappa____ phi______ frames
    -       36.2921   57.0000 -180.0000 84

  5 omega  -31.00   53.00   1.0000    1.0000
omega____ theta____ kappa____ phi______ frames
    -       36.2921  -57.0000 -150.0000 84

  6 omega   10.00  104.00   1.0000    1.0000
omega____ theta____ kappa____ phi______ frames
    -       36.2921   77.0000   60.0000 94

  7 omega    1.00   75.00   1.0000    1.0000
omega____ theta____ kappa____ phi______ frames
    -       36.2921  -99.0000  -90.0000 74

  8 omega    1.00   75.00   1.0000    1.0000
omega____ theta____ kappa____ phi______ frames
    -       36.2921  -99.0000   30.0000 74

  9 omega   40.00   98.00   1.0000    2.0000
omega____ theta____ kappa____ phi______ frames
    -      108.0000  -45.0000 -120.0000 58

 10 omega   39.00  109.00   1.0000    2.0000
omega____ theta____ kappa____ phi______ frames
    -      108.0000  -94.0000  120.0000 70

 11 omega   40.00  135.00   1.0000    2.0000
omega____ theta____ kappa____ phi______ frames
    -      108.0000  -77.0000  -30.0000 95

 12 omega   38.00  116.00   1.0000    2.0000
omega____ theta____ kappa____ phi______ frames
    -      108.0000 -111.0000 -120.0000 78

 13 omega   40.00   98.00   1.0000    2.0000
omega____ theta____ kappa____ phi______ frames
    -      108.0000  -45.0000 -180.0000 58

 14 omega   87.00  178.00   1.0000    2.0000
omega____ theta____ kappa____ phi______ frames
    -      108.0000   30.0000  120.0000 91

 15 omega   40.00   98.00   1.0000    2.0000
omega____ theta____ kappa____ phi______ frames
    -      108.0000  -45.0000   60.0000 58

 16 omega   70.00  178.00   1.0000    2.0000
omega____ theta____ kappa____ phi______ frames
    -      108.0000   15.0000 -120.0000 108

 17 omega   38.00   91.00   1.0000    2.0000
omega____ theta____ kappa____ phi______ frames
    -      108.0000  -30.0000   60.0000 53

 18 omega   40.00   98.00   1.0000    2.0000
omega____ theta____ kappa____ phi______ frames
    -      108.0000  -45.0000  120.0000 58

 19 omega   38.00  116.00   1.0000    2.0000
omega____ theta____ kappa____ phi______ frames
    -      108.0000 -111.0000   30.0000 78

 20 omega   39.00  109.00   1.0000    2.0000
omega____ theta____ kappa____ phi______ frames
    -      108.0000  -94.0000  -90.0000 70

 21 omega   38.00   91.00   1.0000    2.0000
omega____ theta____ kappa____ phi______ frames
    -      108.0000  -30.0000  -30.0000 53

 22 omega   39.00  109.00   1.0000    2.0000
omega____ theta____ kappa____ phi______ frames
    -      108.0000  -94.0000 -180.0000 70

 23 omega   38.00   91.00   1.0000    2.0000
omega____ theta____ kappa____ phi______ frames
    -      108.0000  -30.0000 -150.0000 53

 24 omega   37.00  146.00   1.0000    2.0000
omega____ theta____ kappa____ phi______ frames
    -      108.0000  -15.0000  -90.0000 109

 25 omega  -31.00   53.00   1.0000    1.0000
omega____ theta____ kappa____ phi______ frames
    -       36.2921  -57.0000   30.0000 84

 26 omega   10.00  104.00   1.0000    1.0000
omega____ theta____ kappa____ phi______ frames
    -       36.2921   77.0000   90.0000 94

 27 omega   17.00  105.00   1.0000    1.0000
omega____ theta____ kappa____ phi______ frames
    -       36.2921   38.0000   30.0000 88

 28 omega  -31.00   53.00   1.0000    1.0000
omega____ theta____ kappa____ phi______ frames
    -       36.2921  -57.0000  150.0000 84

 29 omega   10.00  104.00   1.0000    1.0000
omega____ theta____ kappa____ phi______ frames
    -       36.2921   77.0000 -180.0000 94

 30 omega   10.00  104.00   1.0000    1.0000
omega____ theta____ kappa____ phi______ frames
    -       36.2921   77.0000  -30.0000 94
;
_diffrn_measurement_device 'four-circle diffractometer'
_diffrn_measurement_device_type 'New Gemini, Dual, Cu at zero, EosS2'
_diffrn_measurement_method '\w scans'
_diffrn_orient_matrix_UB_11 -0.1371900000
_diffrn_orient_matrix_UB_12 0.0209345000
_diffrn_orient_matrix_UB_13 -0.0150843000
_diffrn_orient_matrix_UB_21 0.0093899000
_diffrn_orient_matrix_UB_22 -0.0090073000
_diffrn_orient_matrix_UB_23 -0.1045615000
_diffrn_orient_matrix_UB_31 -0.0147537000
_diffrn_orient_matrix_UB_32 -0.2008896000
_diffrn_orient_matrix_UB_33 0.0031174000
_diffrn_radiation_monochromator graphite
_diffrn_radiation_probe x-ray
_diffrn_radiation_type CuK\a
_diffrn_radiation_wavelength 1.54184
_diffrn_reflns_av_R_equivalents 0.0319
_diffrn_reflns_av_unetI/netI 0.0223
_diffrn_reflns_Laue_measured_fraction_full 0.999
_diffrn_reflns_Laue_measured_fraction_max 0.999
_diffrn_reflns_limit_h_max 12
_diffrn_reflns_limit_h_min -13
_diffrn_reflns_limit_k_max 6
_diffrn_reflns_limit_k_min -9
_diffrn_reflns_limit_l_max 17
_diffrn_reflns_limit_l_min -17
_diffrn_reflns_number 12899
_diffrn_reflns_point_group_measured_fraction_full 0.814
_diffrn_reflns_point_group_measured_fraction_max 0.814
_diffrn_reflns_theta_full 67.057
_diffrn_reflns_theta_max 67.057
_diffrn_reflns_theta_min 4.822
_diffrn_source 'Enhance (Cu) X-ray Source'
_exptl_absorpt_coefficient_mu 1.552
_exptl_absorpt_correction_T_max 1.00000
_exptl_absorpt_correction_T_min 0.60044
_exptl_absorpt_correction_type multi-scan
_exptl_absorpt_process_details
;
CrysAlisPro, Agilent Technologies,
Version 1.171.37.33 (release 27-03-2014 CrysAlis171 .NET)
(compiled Mar 27 2014,17:12:48)
Empirical absorption correction using spherical harmonics,
 implemented in SCALE3 ABSPACK scaling algorithm.
;
_exptl_crystal_colour 'clear light colourless'
_exptl_crystal_colour_lustre clear
_exptl_crystal_colour_modifier light
_exptl_crystal_colour_primary colourless
_exptl_crystal_density_diffrn 1.332
_exptl_crystal_F_000 524
_exptl_crystal_size_max 0.4
_exptl_crystal_size_mid 0.3
_exptl_crystal_size_min 0.2
_refine_diff_density_max 0.247
_refine_diff_density_min -0.385
_refine_diff_density_rms 0.078
_refine_ls_abs_structure_details
;
 Flack x determined using 1139 quotients [(I+)-(I-)]/[(I+)+(I-)]
 (Parsons, Flack and Wagner, Acta Cryst. B69 (2013) 249-259).
;
_refine_ls_abs_structure_Flack 0.011(12)
_refine_ls_extinction_method none
_refine_ls_goodness_of_fit_ref 1.071
_refine_ls_hydrogen_treatment constr
_refine_ls_matrix_type full
_refine_ls_number_parameters 319
_refine_ls_number_reflns 3607
_refine_ls_number_restraints 1
_refine_ls_restrained_S_all 1.070
_refine_ls_R_factor_all 0.0534
_refine_ls_R_factor_gt 0.0526
_refine_ls_shift/su_max 0.000
_refine_ls_shift/su_mean 0.000
_refine_ls_structure_factor_coef Fsqd
_refine_ls_weighting_details 'w=1/[\s^2^(Fo^2^)+(0.1110P)^2^+0.0597P] where P=(Fo^2^+2Fc^2^)/3'
_refine_ls_weighting_scheme calc
_refine_ls_wR_factor_gt 0.1353
_refine_ls_wR_factor_ref 0.1366
_reflns_Friedel_coverage 0.505
_reflns_Friedel_fraction_full 0.596
_reflns_Friedel_fraction_max 0.596
_reflns_number_gt 3512
_reflns_number_total 3607
_reflns_threshold_expression 'I > 2\s(I)'
_cod_data_source_file c5sc04151a2.cif
_cod_data_source_block fxm-lyt-20150303
_cod_depositor_comments 'Adding full bibliography for 1542539.cif.'
_cod_database_code 1542539
_shelx_space_group_comment
;
The symmetry employed for this shelxl refinement is uniquely defined
by the following loop, which should always be used as a source of
symmetry information in preference to the above space-group names.
They are only intended as comments.
;
_reflns_odcompleteness_completeness 99.88
_reflns_odcompleteness_iscentric 1
_reflns_odcompleteness_theta 66.97
_olex2_refinement_description
;
1. Fixed Uiso
 At 1.2 times of:
  All C(H) groups, All C(H,H) groups
 At 1.5 times of:
  All C(H,H,H) groups
2.a Ternary CH refined with riding coordinates:
 C00C(H00C), C00E(H00E)
2.b Secondary CH2 refined with riding coordinates:
 C00V(H00G,H00I), C00Y(H00V,H00X)
2.c Aromatic/amide H refined with riding coordinates:
 C00D(H00D), C00H(H00H), C00K(H00K), C00L(H00L), C00N(H00N), C00O(H00O),
 C00P(H00P), C00Q(H00Q), C00S(H00S), C00T(H00T), C00U(H00U), C00W(H00W)
2.d Idealised Me refined as rotating group:
 C00R(H00A,H00B,H00F), C00X(H00J,H00M,H00R), C00Z(H00Y,H,HA)
;
_shelx_shelxl_version_number 2014/7
_olex2_submission_special_instructions 'No special instructions were received'

loop_
_space_group_symop_operation_xyz
'x, y, z'
'-x, y+1/2, -z'

loop_
_atom_site_label
_atom_site_type_symbol
_atom_site_fract_x
_atom_site_fract_y
_atom_site_fract_z
_atom_site_U_iso_or_equiv
_atom_site_adp_type
_atom_site_occupancy
_atom_site_site_symmetry_order
_atom_site_calc_flag
_atom_site_refinement_flags_posn
S001 S 0.44918(6) 0.30432(11) 0.63556(6) 0.0466(2) Uani 1 1 d .
O002 O 0.2857(2) 0.7293(3) 0.68669(14) 0.0445(5) Uani 1 1 d .
O003 O 0.4794(2) 0.3595(4) 0.54718(18) 0.0583(7) Uani 1 1 d .
O004 O 0.5422(2) 0.2513(4) 0.7017(2) 0.0646(8) Uani 1 1 d .
O005 O 0.4032(3) 0.4741(4) 0.93042(16) 0.0622(8) Uani 1 1 d .
O006 O 0.5828(2) 0.6526(5) 0.7131(2) 0.0711(9) Uani 1 1 d .
N007 N 0.3745(2) 0.4647(4) 0.68225(17) 0.0383(6) Uani 1 1 d .
O008 O 0.3304(3) 0.2659(4) 0.8331(2) 0.0748(9) Uani 1 1 d .
O009 O 0.6144(3) 0.5335(6) 0.8522(2) 0.0812(11) Uani 1 1 d .
C00A C 0.2370(3) 0.5713(4) 0.5501(2) 0.0373(6) Uani 1 1 d .
C00B C 0.2474(3) 0.7281(5) 0.8437(2) 0.0453(7) Uani 1 1 d .
C00C C 0.3345(3) 0.6147(4) 0.6230(2) 0.0366(6) Uani 1 1 d .
H00C H 0.4031 0.6694 0.5958 0.044 Uiso 1 1 calc R
C00D C 0.2475(2) 0.6325(4) 0.4630(2) 0.0381(6) Uani 1 1 d .
H00D H 0.3166 0.6923 0.4494 0.046 Uiso 1 1 calc R
C00E C 0.3431(3) 0.7110(4) 0.7764(2) 0.0410(7) Uani 1 1 d .
H00E H 0.4013 0.8063 0.7872 0.049 Uiso 1 1 calc R
C00F C 0.1544(3) 0.6059(5) 0.3929(2) 0.0413(7) Uani 1 1 d .
C00G C 0.3773(3) 0.4031(5) 0.8485(2) 0.0514(8) Uani 1 1 d .
C00H C 0.1331(3) 0.4790(5) 0.5709(2) 0.0470(8) Uani 1 1 d .
H00H H 0.1262 0.4368 0.6300 0.056 Uiso 1 1 calc R
C00I C 0.4131(3) 0.5300(5) 0.7739(2) 0.0398(7) Uani 1 1 d .
C00J C 0.0502(3) 0.5156(5) 0.4147(2) 0.0450(7) Uani 1 1 d .
C00K C 0.1636(4) 0.6687(7) 0.3026(2) 0.0601(10) Uani 1 1 d .
H00K H 0.2326 0.7270 0.2876 0.072 Uiso 1 1 calc R
C00L C 0.0425(3) 0.4512(5) 0.5046(3) 0.0496(8) Uani 1 1 d .
H00L H -0.0253 0.3889 0.5190 0.060 Uiso 1 1 calc R
C00M C 0.5502(3) 0.5688(6) 0.7860(3) 0.0526(9) Uani 1 1 d .
C00N C 0.2629(4) 0.8457(6) 0.9162(3) 0.0584(10) Uani 1 1 d .
H00N H 0.3333 0.9110 0.9243 0.070 Uiso 1 1 calc R
C00O C -0.0431(3) 0.4905(6) 0.3440(3) 0.0624(11) Uani 1 1 d .
H00O H -0.1118 0.4288 0.3567 0.075 Uiso 1 1 calc R
C00P C 0.1421(4) 0.6350(7) 0.8317(3) 0.0608(10) Uani 1 1 d .
H00P H 0.1310 0.5566 0.7830 0.073 Uiso 1 1 calc R
C00Q C 0.0711(4) 0.6439(9) 0.2373(3) 0.0770(14) Uani 1 1 d .
H00Q H 0.0774 0.6865 0.1781 0.092 Uiso 1 1 calc R
C00R C 0.3440(4) 0.1323(6) 0.6223(4) 0.0682(11) Uani 1 1 d .
H00A H 0.2764 0.1699 0.5829 0.102 Uiso 1 1 calc GR
H00B H 0.3176 0.1006 0.6812 0.102 Uiso 1 1 calc GR
H00F H 0.3807 0.0326 0.5955 0.102 Uiso 1 1 calc GR
C00S C 0.0687(5) 0.7754(10) 0.9633(3) 0.0822(16) Uani 1 1 d .
H00S H 0.0080 0.7933 1.0027 0.099 Uiso 1 1 calc R
C00T C 0.0521(4) 0.6569(9) 0.8916(3) 0.0794(15) Uani 1 1 d .
H00T H -0.0187 0.5927 0.8836 0.095 Uiso 1 1 calc R
C00U C -0.0329(4) 0.5552(8) 0.2587(3) 0.0755(14) Uani 1 1 d .
H00U H -0.0956 0.5405 0.2139 0.091 Uiso 1 1 calc R
C00V C 0.3659(6) 0.3794(9) 1.0094(3) 0.0924(18) Uani 1 1 d .
H00G H 0.4166 0.2777 1.0218 0.111 Uiso 1 1 calc R
H00I H 0.2834 0.3403 0.9987 0.111 Uiso 1 1 calc R
C00W C 0.1735(5) 0.8656(8) 0.9762(3) 0.0779(15) Uani 1 1 d .
H00W H 0.1853 0.9415 1.0259 0.093 Uiso 1 1 calc R
C00X C 0.7530(6) 0.6425(10) 0.6271(6) 0.111(2) Uani 1 1 d .
H00J H 0.7462 0.7375 0.5839 0.166 Uiso 1 1 calc GR
H00M H 0.7074 0.5440 0.6029 0.166 Uiso 1 1 calc GR
H00R H 0.8358 0.6095 0.6377 0.166 Uiso 1 1 calc GR
C00Y C 0.7094(5) 0.6946(14) 0.7084(5) 0.128(3) Uani 1 1 d .
H00V H 0.7204 0.8202 0.7154 0.153 Uiso 1 1 calc R
H00X H 0.7553 0.6376 0.7589 0.153 Uiso 1 1 calc R
C00Z C 0.3777(8) 0.5063(11) 1.0895(4) 0.111(3) Uani 1 1 d .
H00Y H 0.3326 0.6107 1.0741 0.167 Uiso 1 1 calc GR
H H 0.4607 0.5360 1.1026 0.167 Uiso 1 1 calc GR
HA H 0.3472 0.4525 1.1425 0.167 Uiso 1 1 calc GR

loop_
_atom_site_aniso_label
_atom_site_aniso_U_11
_atom_site_aniso_U_22
_atom_site_aniso_U_33
_atom_site_aniso_U_23
_atom_site_aniso_U_13
_atom_site_aniso_U_12
S001 0.0370(4) 0.0391(4) 0.0631(4) -0.0062(4) 0.0000(3) 0.0059(3)
O002 0.0561(12) 0.0355(12) 0.0415(10) 0.0020(9) 0.0011(9) 0.0126(10)
O003 0.0544(13) 0.0622(18) 0.0596(13) -0.0117(12) 0.0133(11) 0.0063(12)
O004 0.0483(13) 0.0617(19) 0.0821(18) -0.0063(14) -0.0082(13) 0.0205(13)
O005 0.0758(18) 0.0661(19) 0.0441(12) 0.0132(12) -0.0009(11) 0.0041(15)
O006 0.0477(14) 0.093(3) 0.0737(16) -0.0090(18) 0.0105(12) -0.0264(16)
N007 0.0363(12) 0.0347(15) 0.0431(12) 0.0004(10) -0.0017(9) 0.0013(11)
O008 0.094(2) 0.0549(19) 0.0745(18) 0.0187(14) 0.0017(16) -0.0189(16)
O009 0.0519(15) 0.113(3) 0.0749(18) -0.0104(19) -0.0195(14) 0.0013(18)
C00A 0.0318(13) 0.0307(15) 0.0493(15) 0.0012(12) 0.0032(11) 0.0007(12)
C00B 0.0480(16) 0.0445(18) 0.0437(14) 0.0042(14) 0.0050(12) 0.0056(15)
C00C 0.0363(14) 0.0297(15) 0.0441(13) 0.0011(12) 0.0042(11) -0.0034(11)
C00D 0.0299(13) 0.0401(17) 0.0446(14) -0.0004(13) 0.0041(11) -0.0047(12)
C00E 0.0439(16) 0.0346(17) 0.0442(14) -0.0003(13) 0.0010(12) -0.0012(13)
C00F 0.0341(14) 0.0395(17) 0.0499(15) -0.0064(14) -0.0002(12) -0.0003(13)
C00G 0.0531(19) 0.049(2) 0.0514(17) 0.0138(16) -0.0016(14) 0.0030(17)
C00H 0.0413(16) 0.045(2) 0.0550(17) 0.0078(14) 0.0070(13) -0.0058(15)
C00I 0.0353(15) 0.0406(18) 0.0429(14) 0.0037(13) -0.0022(11) 0.0008(13)
C00J 0.0334(14) 0.0369(16) 0.0637(18) -0.0117(15) -0.0028(13) 0.0019(13)
C00K 0.054(2) 0.076(3) 0.0488(16) 0.0019(19) -0.0037(15) -0.010(2)
C00L 0.0328(14) 0.0422(18) 0.074(2) 0.0013(17) 0.0077(14) -0.0081(14)
C00M 0.0365(16) 0.059(2) 0.0610(18) -0.0157(17) -0.0037(14) -0.0020(16)
C00N 0.059(2) 0.061(3) 0.0547(17) -0.0089(17) -0.0003(15) 0.0124(19)
C00O 0.0386(17) 0.057(2) 0.090(3) -0.018(2) -0.0081(17) -0.0086(17)
C00P 0.062(2) 0.068(3) 0.0537(18) -0.0011(19) 0.0113(16) -0.005(2)
C00Q 0.075(3) 0.098(4) 0.0549(19) 0.001(2) -0.0165(19) -0.012(3)
C00R 0.067(3) 0.038(2) 0.098(3) -0.010(2) -0.003(2) -0.0017(18)
C00S 0.072(3) 0.117(5) 0.061(2) 0.005(3) 0.024(2) 0.025(3)
C00T 0.056(2) 0.104(4) 0.081(3) 0.018(3) 0.021(2) -0.003(3)
C00U 0.060(2) 0.086(4) 0.075(3) -0.019(3) -0.027(2) -0.001(2)
C00V 0.117(4) 0.102(5) 0.058(2) 0.032(3) 0.006(2) -0.002(4)
C00W 0.085(3) 0.096(4) 0.0544(19) -0.012(2) 0.012(2) 0.024(3)
C00X 0.084(4) 0.085(4) 0.170(6) -0.026(4) 0.062(4) -0.023(3)
C00Y 0.067(3) 0.210(10) 0.110(4) -0.058(5) 0.031(3) -0.068(5)
C00Z 0.159(6) 0.119(6) 0.058(3) 0.019(3) 0.025(3) 0.039(5)

loop_
_atom_type_symbol
_atom_type_description
_atom_type_scat_dispersion_real
_atom_type_scat_dispersion_imag
_atom_type_scat_source
C C 0.0181 0.0091 'International Tables Vol C Tables 4.2.6.8 and 6.1.1.4'
H H 0.0000 0.0000 'International Tables Vol C Tables 4.2.6.8 and 6.1.1.4'
N N 0.0311 0.0180 'International Tables Vol C Tables 4.2.6.8 and 6.1.1.4'
O O 0.0492 0.0322 'International Tables Vol C Tables 4.2.6.8 and 6.1.1.4'
S S 0.3331 0.5567 'International Tables Vol C Tables 4.2.6.8 and 6.1.1.4'

loop_
_geom_angle_atom_site_label_1
_geom_angle_atom_site_label_2
_geom_angle_atom_site_label_3
_geom_angle
O003 S001 O004 119.37(17)
O003 S001 N007 108.37(15)
O003 S001 C00R 108.7(2)
O004 S001 N007 107.16(15)
O004 S001 C00R 108.1(2)
N007 S001 C00R 104.11(19)
C00C O002 C00E 112.1(2)
C00G O005 C00V 117.3(4)
C00M O006 C00Y 118.1(5)
C00C N007 S001 117.94(19)
C00I N007 S001 120.3(2)
C00I N007 C00C 109.1(2)
C00D C00A C00C 118.5(3)
C00D C00A C00H 119.8(3)
C00H C00A C00C 121.5(3)
C00N C00B C00E 119.8(3)
C00P C00B C00E 120.8(3)
C00P C00B C00N 119.4(3)
O002 C00C N007 101.9(2)
O002 C00C C00A 107.9(2)
O002 C00C H00C 110.7
N007 C00C C00A 114.6(3)
N007 C00C H00C 110.7
C00A C00C H00C 110.7
C00A C00D H00D 119.5
C00A C00D C00F 121.0(3)
C00F C00D H00D 119.5
O002 C00E C00B 107.3(3)
O002 C00E H00E 109.0
O002 C00E C00I 104.7(2)
C00B C00E H00E 109.0
C00B C00E C00I 117.6(3)
C00I C00E H00E 109.0
C00J C00F C00D 118.8(3)
C00J C00F C00K 119.5(3)
C00K C00F C00D 121.7(3)
O005 C00G C00I 109.4(3)
O008 C00G O005 126.7(4)
O008 C00G C00I 123.9(3)
C00A C00H H00H 119.9
C00L C00H C00A 120.3(3)
C00L C00H H00H 119.9
N007 C00I C00E 101.7(2)
N007 C00I C00G 111.1(3)
N007 C00I C00M 113.0(3)
C00G C00I C00E 112.2(3)
C00G C00I C00M 110.1(3)
C00M C00I C00E 108.3(3)
C00F C00J C00L 119.1(3)
C00F C00J C00O 118.3(3)
C00L C00J C00O 122.5(3)
C00F C00K H00K 119.9
C00Q C00K C00F 120.2(4)
C00Q C00K H00K 119.9
C00H C00L C00J 121.0(3)
C00H C00L H00L 119.5
C00J C00L H00L 119.5
O006 C00M C00I 109.1(3)
O009 C00M O006 125.5(4)
O009 C00M C00I 125.3(4)
C00B C00N H00N 120.1
C00W C00N C00B 119.8(4)
C00W C00N H00N 120.1
C00J C00O H00O 119.6
C00U C00O C00J 120.9(4)
C00U C00O H00O 119.6
C00B C00P H00P 119.7
C00B C00P C00T 120.6(4)
C00T C00P H00P 119.7
C00K C00Q H00Q 119.7
C00K C00Q C00U 120.5(4)
C00U C00Q H00Q 119.7
S001 C00R H00A 109.5
S001 C00R H00B 109.5
S001 C00R H00F 109.5
H00A C00R H00B 109.5
H00A C00R H00F 109.5
H00B C00R H00F 109.5
C00T C00S H00S 119.9
C00W C00S H00S 119.9
C00W C00S C00T 120.2(4)
C00P C00T H00T 120.3
C00S C00T C00P 119.4(5)
C00S C00T H00T 120.3
C00O C00U C00Q 120.6(4)
C00O C00U H00U 119.7
C00Q C00U H00U 119.7
O005 C00V H00G 110.4
O005 C00V H00I 110.4
O005 C00V C00Z 106.4(5)
H00G C00V H00I 108.6
C00Z C00V H00G 110.4
C00Z C00V H00I 110.4
C00N C00W H00W 119.7
C00S C00W C00N 120.6(5)
C00S C00W H00W 119.7
H00J C00X H00M 109.5
H00J C00X H00R 109.5
H00M C00X H00R 109.5
C00Y C00X H00J 109.5
C00Y C00X H00M 109.5
C00Y C00X H00R 109.5
O006 C00Y H00V 109.1
O006 C00Y H00X 109.1
C00X C00Y O006 112.5(5)
C00X C00Y H00V 109.1
C00X C00Y H00X 109.1
H00V C00Y H00X 107.8
C00V C00Z H00Y 109.5
C00V C00Z H 109.5
C00V C00Z HA 109.5
H00Y C00Z H 109.5
H00Y C00Z HA 109.5
H C00Z HA 109.5

loop_
_geom_bond_atom_site_label_1
_geom_bond_atom_site_label_2
_geom_bond_distance
S001 O003 1.421(3)
S001 O004 1.426(3)
S001 N007 1.655(3)
S001 C00R 1.762(4)
O002 C00C 1.414(4)
O002 C00E 1.424(4)
O005 C00G 1.326(5)
O005 C00V 1.448(5)
O006 C00M 1.315(5)
O006 C00Y 1.457(6)
N007 C00C 1.484(4)
N007 C00I 1.464(4)
O008 C00G 1.184(5)
O009 C00M 1.193(5)
C00A C00C 1.504(4)
C00A C00D 1.368(4)
C00A C00H 1.409(4)
C00B C00E 1.508(5)
C00B C00N 1.389(5)
C00B C00P 1.374(6)
C00C H00C 0.9800
C00D H00D 0.9300
C00D C00F 1.420(4)
C00E H00E 0.9800
C00E C00I 1.588(5)
C00F C00J 1.408(5)
C00F C00K 1.414(5)
C00G C00I 1.532(5)
C00H H00H 0.9300
C00H C00L 1.366(5)
C00I C00M 1.557(4)
C00J C00L 1.411(5)
C00J C00O 1.426(5)
C00K H00K 0.9300
C00K C00Q 1.368(5)
C00L H00L 0.9300
C00N H00N 0.9300
C00N C00W 1.384(6)
C00O H00O 0.9300
C00O C00U 1.351(7)
C00P H00P 0.9300
C00P C00T 1.389(6)
C00Q H00Q 0.9300
C00Q C00U 1.399(8)
C00R H00A 0.9600
C00R H00B 0.9600
C00R H00F 0.9600
C00S H00S 0.9300
C00S C00T 1.386(8)
C00S C00W 1.359(9)
C00T H00T 0.9300
C00U H00U 0.9300
C00V H00G 0.9700
C00V H00I 0.9700
C00V C00Z 1.516(10)
C00W H00W 0.9300
C00X H00J 0.9600
C00X H00M 0.9600
C00X H00R 0.9600
C00X C00Y 1.373(9)
C00Y H00V 0.9700
C00Y H00X 0.9700
C00Z H00Y 0.9600
C00Z H 0.9600
C00Z HA 0.9600

loop_
_geom_torsion_atom_site_label_1
_geom_torsion_atom_site_label_2
_geom_torsion_atom_site_label_3
_geom_torsion_atom_site_label_4
_geom_torsion
S001 N007 C00C O002 -174.78(19)
S001 N007 C00C C00A 69.0(3)
S001 N007 C00I C00E 164.0(2)
S001 N007 C00I C00G -76.3(3)
S001 N007 C00I C00M 48.1(4)
O002 C00E C00I N007 -4.9(3)
O002 C00E C00I C00G -123.7(3)
O002 C00E C00I C00M 114.5(3)
O003 S001 N007 C00C 10.3(3)
O003 S001 N007 C00I -127.4(3)
O004 S001 N007 C00C 140.3(2)
O004 S001 N007 C00I 2.7(3)
O005 C00G C00I N007 -174.0(3)
O005 C00G C00I C00E -60.8(4)
O005 C00G C00I C00M 59.9(4)
N007 C00I C00M O006 44.3(4)
N007 C00I C00M O009 -138.1(4)
O008 C00G C00I N007 3.8(5)
O008 C00G C00I C00E 117.0(4)
O008 C00G C00I C00M -122.2(4)
C00A C00D C00F C00J 0.2(5)
C00A C00D C00F C00K 179.8(4)
C00A C00H C00L C00J -0.7(6)
C00B C00E C00I N007 114.1(3)
C00B C00E C00I C00G -4.8(4)
C00B C00E C00I C00M -126.6(3)
C00B C00N C00W C00S -2.2(8)
C00B C00P C00T C00S 0.7(8)
C00C O002 C00E C00B -141.8(3)
C00C O002 C00E C00I -16.1(3)
C00C N007 C00I C00E 23.1(3)
C00C N007 C00I C00G 142.7(3)
C00C N007 C00I C00M -92.9(3)
C00C C00A C00D C00F -175.6(3)
C00C C00A C00H C00L 175.8(3)
C00D C00A C00C O002 112.3(3)
C00D C00A C00C N007 -135.0(3)
C00D C00A C00H C00L -0.4(5)
C00D C00F C00J C00L -1.3(5)
C00D C00F C00J C00O 179.7(3)
C00D C00F C00K C00Q -178.7(4)
C00E O002 C00C N007 29.8(3)
C00E O002 C00C C00A 150.8(3)
C00E C00B C00N C00W 177.9(4)
C00E C00B C00P C00T -177.2(4)
C00E C00I C00M O006 -67.6(4)
C00E C00I C00M O009 109.9(5)
C00F C00J C00L C00H 1.6(5)
C00F C00J C00O C00U -1.5(6)
C00F C00K C00Q C00U -0.6(8)
C00G O005 C00V C00Z -166.3(5)
C00G C00I C00M O006 169.3(3)
C00G C00I C00M O009 -13.1(6)
C00H C00A C00C O002 -63.9(4)
C00H C00A C00C N007 48.8(4)
C00H C00A C00D C00F 0.7(5)
C00I N007 C00C O002 -32.8(3)
C00I N007 C00C C00A -149.0(3)
C00J C00F C00K C00Q 0.9(7)
C00J C00O C00U C00Q 1.9(8)
C00K C00F C00J C00L 179.1(4)
C00K C00F C00J C00O 0.1(5)
C00K C00Q C00U C00O -0.8(9)
C00L C00J C00O C00U 179.5(4)
C00M O006 C00Y C00X 129.1(7)
C00N C00B C00E O002 -128.3(3)
C00N C00B C00E C00I 114.1(4)
C00N C00B C00P C00T -0.5(7)
C00O C00J C00L C00H -179.4(4)
C00P C00B C00E O002 48.4(5)
C00P C00B C00E C00I -69.2(4)
C00P C00B C00N C00W 1.2(6)
C00R S001 N007 C00C -105.2(3)
C00R S001 N007 C00I 117.1(3)
C00T C00S C00W C00N 2.5(9)
C00V O005 C00G O008 -3.1(7)
C00V O005 C00G C00I 174.7(4)
C00W C00S C00T C00P -1.8(8)
C00Y O006 C00M O009 5.3(7)
C00Y O006 C00M C00I -177.2(5)
